data_1533326
loop_
_publ_author_name
'Zhu Lixia'
'Yue Tao'
'Gao Shiyang'
'Hu Mancheng'
'Yu Kaibei'

_publ_section_title
;
 Crystal structure and characterization of Rb2 Ca (B4 O5 (O H)4)2 * 8(H2
 O)
;
_journal_name_full 'Journal of Molecular Structure'
_journal_page_first 215
_journal_page_last 222
_journal_volume 658
_journal_year 2003
_chemical_formula_sum 'B8 Ca H24 O26 Rb2'
_chemical_name_systematic 'Rb2 Ca (B4 O5 (O H)4)2 (H2 O)8'
_space_group_IT_number 19
_symmetry_space_group_name_Hall 'P 2ac 2ab'
_symmetry_space_group_name_H-M 'P 21 21 21'
_cell_angle_alpha 90
_cell_angle_beta 90
_cell_angle_gamma 90
_cell_formula_units_Z 4
_cell_length_a 11.536
_cell_length_b 12.639
_cell_length_c 16.69
_cell_volume 2433.460
_citation_journal_id_ASTM JMOSB4
_cod_data_source_file ZhuLixia_JMOSB4_2003_848.cif
_cod_data_source_block H24B8Ca1O26Rb2
_cod_original_cell_volume 2433.461
_cod_original_formula_sum 'H24 B8 Ca1 O26 Rb2'
_cod_database_code 1533326

loop_
_symmetry_equiv_pos_as_xyz
x,y,z
-x+1/2,-y,z+1/2
x+1/2,-y+1/2,-z
-x,y+1/2,-z+1/2

loop_
_atom_site_label
_atom_site_type_symbol
_atom_site_fract_x
_atom_site_fract_y
_atom_site_fract_z
_atom_site_occupancy
_atom_site_U_iso_or_equiv
O23 O-2 0.8632 -0.0183 0.0329 1 0.0
B8 B+3 0.7087 0.7139 0.0562 1 0.0
O2 O-2 0.2855 0.3063 0.9106 1 0.0
O24 O-2 0.1475 0.0018 0.0241 1 0.0
H2 H+1 0.548 0.305 0.929 1 0.0
H16 H+1 0.1983 -0.0588 0.018 1 0.0
B7 B+3 -0.0793 0.7129 0.0563 1 0.0
H18 H+1 0.167 0.123 0.296 1 0.0
H5 H+1 0.7537 0.8586 0.8693 1 0.0
O7 O-2 0.1359 0.5084 0.1104 1 0.0
O19 O-2 0.8086 0.7057 0.0994 1 0.0
O4 O-2 0.3949 0.2795 0.0304 1 0.0
H3 H+1 0.3489 0.1295 0.1226 1 0.0
O21 O-2 0.7093 0.7297 0.9751 1 0.0
O13 O-2 0.1357 0.4671 0.7879 1 0.0
B4 B+3 0.1754 0.4151 0.0742 1 0.0
O9 O-2 0.1989 0.2156 0.0242 1 0.0
H12 H+1 -0.04 0.249 0.7011 1 0.0
O17 O-2 -0.0435 0.6055 0.0256 1 0.0
O18 O-2 0.0071 0.7517 0.1115 1 0.0
O22 O-2 -0.0928 0.7837 0.9873 1 0.0
O12 O-2 0.3942 0.2914 0.7544 1 0.0
H6 H+1 0.0185 0.4594 0.9453 1 0.0
O6 O-2 0.2476 0.354 0.1172 1 0.0
Rb1 Rb+1 -0.0097 0.0217 0.8737 1 0.0
O14 O-2 0.802 0.8117 0.8627 1 0.0
B1 B+3 0.1783 0.2918 0.959 1 0.0
H1 H+1 0.0286 0.3045 0.9041 1 0.0
O15 O-2 0.8593 0.6378 0.9006 1 0.0
H10 H+1 0.1647 0.0815 0.6998 1 0.0
B3 B+3 0.289 0.258 0.0783 1 0.0
O25 O-2 0.184 0.0859 0.2579 1 0.0
H17 H+1 0.231 0.117 0.2289 1 0.0
O16 O-2 -0.0312 0.485 0.916 1 0.0
O5 O-2 0.3183 0.182 0.1423 1 0.0
H8 H+1 0.5529 0.721 0.067 1 0.0
B6 B+3 -0.0704 0.5772 0.9482 1 0.0
H15 H+1 0.1955 0.0645 0.0287 1 0.0
O10 O-2 0.185 0.097 0.7549 1 0.0
H9 H+1 0.259 0.0645 0.7674 1 0.0
Ca1 Ca+2 0.1889 0.2821 0.779 1 0.0
Rb2 Rb+1 0.0009 -0.0246 0.1807 1 0.0
H14 H+1 0.885 -0.08 0.03 1 0.0
H4 H+1 0.0844 0.5345 0.083 1 0.0
H13 H+1 0.797 -0.015 0.051 1 0.0
B2 B+3 0.3913 0.2947 0.95 1 0.0
O1 O-2 0.0943 0.2554 0.9021 1 0.0
B5 B+3 0.8198 0.743 0.9307 1 0.0
O8 O-2 0.1431 0.3942 0.997 1 0.0
H7 H+1 0.072 0.73 0.101 1 0.0
O3 O-2 0.4874 0.3047 0.9033 1 0.0
O11 O-2 -0.0149 0.2578 0.7472 1 0.0
O20 O-2 0.6055 0.7035 0.097 1 0.0
H11 H+1 -0.068 0.279 0.776 1 0.0
O26 O-2 0.7884 0.8689 0.2208 1 0.0
